data_4101148
_journal_name_full 'Journal of the American Chemical Society'
_journal_year 2006
_chemical_formula_sum 'C54 H66 B3 N3 O9'
_chemical_formula_weight 933.53
_space_group_IT_number 14
_symmetry_cell_setting monoclinic
_symmetry_space_group_name_Hall '-P 2yn'
_symmetry_space_group_name_H-M 'P 1 21/n 1'
_cell_angle_alpha 90.00
_cell_angle_beta 100.8220(10)
_cell_angle_gamma 90.00
_cell_formula_units_Z 4
_cell_length_a 9.5572(2)
_cell_length_b 51.067(2)
_cell_length_c 10.1724(2)
_cell_measurement_temperature 153(2)
_cell_volume 4876.4(2)
_diffrn_ambient_temperature 153(2)
_exptl_crystal_density_diffrn 1.272
_cod_depositor_comments
;
The following automatic conversions were performed:
'_symmetry_cell_setting' value 'Monoclinic' changed to 'monoclinic'
according to '/home/saulius/struct/CIF-dictionaries/cif_core.dic'
dictionary named 'cif_core.dic' version 2.4.1 from 2010-06-29.

Automatic conversion script
Id: cif_fix_enum 1527 2010-12-29 10:47:43Z saulius 
;
_cod_original_sg_symbol_H-M 'P 21/n'
_cod_database_code 4101148

loop_
_symmetry_equiv_pos_as_xyz
'x, y, z'
'-x+1/2, y+1/2, -z+1/2'
'-x, -y, -z'
'x-1/2, -y-1/2, z-1/2'

loop_
_atom_site_label
_atom_site_type_symbol
_atom_site_fract_x
_atom_site_fract_y
_atom_site_fract_z
_atom_site_U_iso_or_equiv
_atom_site_adp_type
_atom_site_occupancy
_atom_site_symmetry_multiplicity
_atom_site_calc_flag
_atom_site_refinement_flags
_atom_site_disorder_assembly
_atom_site_disorder_group
O1 O 0.2364(4) 0.21828(8) 0.8915(3) 0.0293(11) Uani 1 1 d . . .
O2 O 0.2984(4) 0.18557(7) 0.7440(3) 0.0260(11) Uani 1 1 d . . .
O3 O 0.4370(4) 0.18840(7) 0.9710(3) 0.0250(11) Uani 1 1 d . . .
N1 N 0.6037(5) 0.22102(9) 1.1249(4) 0.0259(13) Uani 1 1 d . . .
H1C H 0.5605 0.2062 1.0821 0.031 Uiso 1 1 calc R . .
B1 B 0.3618(8) 0.20393(15) 0.8556(7) 0.023(2) Uani 1 1 d . . .
C1 C 0.5745(6) 0.22090(12) 1.2637(5) 0.0379(19) Uani 1 1 d . . .
H1A H 0.4761 0.2178 1.2668 0.046 Uiso 1 1 d R . .
H1B H 0.6037 0.2374 1.3051 0.046 Uiso 1 1 d R . .
C2 C 0.6742(7) 0.19973(12) 1.3324(5) 0.044(2) Uani 1 1 d . . .
H2A H 0.6335 0.1830 1.3042 0.052 Uiso 1 1 d R . .
H2B H 0.6911 0.2007 1.4283 0.052 Uiso 1 1 d R . .
C3 C 0.8087(6) 0.20387(12) 1.2748(6) 0.049(2) Uani 1 1 d . . .
H3A H 0.8548 0.1876 1.2622 0.058 Uiso 1 1 d R . .
H3B H 0.8734 0.2145 1.3364 0.058 Uiso 1 1 d R . .
C4 C 0.7625(6) 0.21736(12) 1.1394(6) 0.0387(19) Uani 1 1 d . . .
H4A H 0.8054 0.2344 1.1418 0.046 Uiso 1 1 d R . .
H4B H 0.7877 0.2074 1.0672 0.046 Uiso 1 1 d R . .
C5 C 0.5428(6) 0.24424(12) 1.0441(5) 0.0364(19) Uani 1 1 d . . .
H5A H 0.5925 0.2594 1.0843 0.044 Uiso 1 1 d R . .
H5B H 0.4436 0.2461 1.0478 0.044 Uiso 1 1 d R . .
C6 C 0.5587(6) 0.24167(13) 0.8983(6) 0.0258(17) Uani 1 1 d . . .
C7 C 0.6463(6) 0.25976(12) 0.8517(6) 0.0293(18) Uani 1 1 d . . .
H7A H 0.6974 0.2724 0.9123 0.035 Uiso 1 1 d R . .
C8 C 0.6614(6) 0.25999(12) 0.7184(6) 0.038(2) Uani 1 1 d . . .
H8A H 0.7222 0.2725 0.6863 0.046 Uiso 1 1 d R . .
C9 C 0.5883(6) 0.24161(13) 0.6324(6) 0.0337(19) Uani 1 1 d . . .
H9A H 0.5987 0.2414 0.5404 0.040 Uiso 1 1 d R . .
C10 C 0.4988(6) 0.22417(12) 0.6791(5) 0.0240(17) Uani 1 1 d . . .
H10C H 0.4473 0.2118 0.6173 0.029 Uiso 1 1 d R . .
C11 C 0.4781(6) 0.22323(12) 0.8121(6) 0.0222(17) Uani 1 1 d . . .
C12 C 0.1542(7) 0.18711(12) 0.7354(6) 0.0242(17) Uani 1 1 d . . .
C13 C 0.0510(7) 0.17241(12) 0.6542(5) 0.0330(18) Uani 1 1 d . . .
H13C H 0.0768 0.1595 0.5943 0.040 Uiso 1 1 d R . .
C14 C -0.0915(7) 0.17733(14) 0.6636(7) 0.043(2) Uani 1 1 d . . .
H14C H -0.1664 0.1677 0.6083 0.052 Uiso 1 1 d R . .
C15 C -0.1265(7) 0.19586(14) 0.7493(7) 0.040(2) Uani 1 1 d . . .
H15C H -0.2248 0.1983 0.7550 0.049 Uiso 1 1 d R . .
C16 C -0.0197(8) 0.21052(12) 0.8308(6) 0.0344(19) Uani 1 1 d . . .
H16C H -0.0436 0.2239 0.8893 0.041 Uiso 1 1 d R . .
C17 C 0.1192(8) 0.20592(13) 0.8227(6) 0.0242(17) Uani 1 1 d . . .
C18 C 0.3472(5) 0.17170(11) 1.0325(5) 0.0361(19) Uani 1 1 d . . .
H18G H 0.4038 0.1626 1.1065 0.054 Uiso 1 1 d R . .
H18H H 0.2749 0.1817 1.0636 0.054 Uiso 1 1 d R . .
H18I H 0.3031 0.1592 0.9669 0.054 Uiso 1 1 d R . .
O1A O 0.1612(4) 0.13875(7) 0.1571(3) 0.0274(11) Uani 1 1 d . . .
O2A O 0.0954(4) 0.12020(7) 0.3495(3) 0.0281(12) Uani 1 1 d . . .
O3A O 0.3146(4) 0.14607(8) 0.3765(3) 0.0291(12) Uani 1 1 d . . .
N1A N 0.3998(5) 0.11340(10) 0.5812(4) 0.0253(14) Uani 1 1 d . . .
H1AC H 0.3655 0.1271 0.5242 0.030 Uiso 1 1 calc R . .
B1A B 0.2265(8) 0.12718(16) 0.2899(7) 0.024(2) Uani 1 1 d . . .
C1A C 0.3595(6) 0.11924(11) 0.7162(5) 0.0330(18) Uani 1 1 d . . .
H1AA H 0.3148 0.1041 0.7457 0.040 Uiso 1 1 d R . .
H1AB H 0.2953 0.1338 0.7113 0.040 Uiso 1 1 d R . .
C2A C 0.4969(6) 0.12523(13) 0.8090(6) 0.049(2) Uani 1 1 d . . .
H2AA H 0.5326 0.1099 0.8593 0.059 Uiso 1 1 d R . .
H2AB H 0.4853 0.1390 0.8704 0.059 Uiso 1 1 d R . .
C3A C 0.5983(6) 0.13340(12) 0.7177(6) 0.041(2) Uani 1 1 d . . .
H3AA H 0.6960 0.1321 0.7620 0.050 Uiso 1 1 d R . .
H3AB H 0.5788 0.1510 0.6858 0.050 Uiso 1 1 d R . .
C4A C 0.5588(6) 0.11436(12) 0.6026(5) 0.0357(19) Uani 1 1 d . . .
H4AA H 0.5934 0.1198 0.5242 0.043 Uiso 1 1 d R . .
H4AB H 0.5957 0.0973 0.6295 0.043 Uiso 1 1 d R . .
C5A C 0.3337(6) 0.08859(11) 0.5174(5) 0.0288(18) Uani 1 1 d . . .
H5AA H 0.2319 0.0894 0.5069 0.035 Uiso 1 1 d R . .
H5AB H 0.3675 0.0743 0.5759 0.035 Uiso 1 1 d R . .
C6A C 0.3724(6) 0.08480(12) 0.3825(6) 0.0210(17) Uani 1 1 d . . .
C7A C 0.4572(6) 0.06334(12) 0.3654(6) 0.0324(18) Uani 1 1 d . . .
H7AA H 0.4858 0.0514 0.4386 0.039 Uiso 1 1 d R . .
C8A C 0.5002(6) 0.05873(13) 0.2462(6) 0.041(2) Uani 1 1 d . . .
H8AA H 0.5612 0.0443 0.2349 0.049 Uiso 1 1 d R . .
C9A C 0.4578(6) 0.07572(13) 0.1394(6) 0.0334(19) Uani 1 1 d . . .
H9AA H 0.4854 0.0726 0.0547 0.040 Uiso 1 1 d R . .
C10A C 0.3723(6) 0.09684(12) 0.1570(5) 0.0243(17) Uani 1 1 d . . .
H10B H 0.3422 0.1084 0.0825 0.029 Uiso 1 1 d R . .
C11A C 0.3258(6) 0.10208(12) 0.2761(5) 0.0215(16) Uani 1 1 d . . .
C12A C 0.0182(7) 0.14026(12) 0.1506(7) 0.0295(18) Uani 1 1 d . . .
C13A C -0.0821(7) 0.15071(11) 0.0472(6) 0.0305(18) Uani 1 1 d . . .
H13B H -0.0526 0.1588 -0.0284 0.037 Uiso 1 1 d R . .
C14A C -0.2243(7) 0.14939(13) 0.0591(7) 0.042(2) Uani 1 1 d . . .
H14B H -0.2967 0.1559 -0.0117 0.050 Uiso 1 1 d R . .
C15A C -0.2624(7) 0.13789(13) 0.1687(8) 0.045(2) Uani 1 1 d . . .
H15B H -0.3616 0.1370 0.1736 0.054 Uiso 1 1 d R . .
C16A C -0.1610(8) 0.12781(11) 0.2737(6) 0.037(2) Uani 1 1 d . . .
H16B H -0.1870 0.1203 0.3523 0.044 Uiso 1 1 d R . .
C17A C -0.0208(7) 0.12920(12) 0.2621(6) 0.0255(18) Uani 1 1 d . . .
C18A C 0.2573(6) 0.17177(12) 0.3843(5) 0.0394(19) Uani 1 1 d . . .
H18D H 0.3238 0.1823 0.4443 0.059 Uiso 1 1 d R . .
H18E H 0.2409 0.1795 0.2967 0.059 Uiso 1 1 d R . .
H18F H 0.1691 0.1708 0.4161 0.059 Uiso 1 1 d R . .
O1B O 0.5592(4) 0.05243(7) 0.8514(3) 0.0273(11) Uani 1 1 d . . .
O2B O 0.6062(4) 0.02081(7) 0.6951(3) 0.0294(12) Uani 1 1 d . . .
O3B O 0.7629(4) 0.02275(8) 0.9149(3) 0.0274(11) Uani 1 1 d . . .
N1B N 0.9159(5) 0.05708(10) 1.0637(4) 0.0266(14) Uani 1 1 d . . .
H1BC H 0.8701 0.0423 1.0227 0.032 Uiso 1 1 calc R . .
B1B B 0.6809(8) 0.03837(15) 0.8043(7) 0.023(2) Uani 1 1 d . . .
C1B C 1.0703(6) 0.05283(12) 1.0720(6) 0.044(2) Uani 1 1 d . . .
H1BA H 1.1208 0.0691 1.0890 0.052 Uiso 1 1 d R . .
H1BB H 1.0905 0.0451 0.9915 0.052 Uiso 1 1 d R . .
C2B C 1.1089(6) 0.03475(13) 1.1916(6) 0.047(2) Uani 1 1 d . . .
H2BA H 1.2077 0.0359 1.2326 0.057 Uiso 1 1 d R . .
H2BB H 1.0867 0.0170 1.1647 0.057 Uiso 1 1 d R . .
C3B C 1.0161(7) 0.04436(14) 1.2869(6) 0.068(3) Uani 1 1 d . . .
H3BA H 1.0690 0.0560 1.3519 0.081 Uiso 1 1 d R . .
H3BB H 0.9851 0.0298 1.3336 0.081 Uiso 1 1 d R . .
C4B C 0.8922(7) 0.05705(13) 1.2062(5) 0.042(2) Uani 1 1 d . . .
H4BA H 0.8052 0.0482 1.2129 0.051 Uiso 1 1 d R . .
H4BB H 0.8876 0.0748 1.2359 0.051 Uiso 1 1 d R . .
C5B C 0.8526(6) 0.08035(11) 0.9827(5) 0.0348(18) Uani 1 1 d . . .
H5BA H 0.9031 0.0957 1.0200 0.042 Uiso 1 1 d R . .
H5BB H 0.7545 0.0821 0.9907 0.042 Uiso 1 1 d R . .
C6B C 0.8642(6) 0.07827(13) 0.8370(6) 0.0260(18) Uani 1 1 d . . .
C7B C 0.9471(6) 0.09639(12) 0.7870(6) 0.0352(19) Uani 1 1 d . . .
H7BA H 0.9996 0.1090 0.8467 0.042 Uiso 1 1 d R . .
C8B C 0.9584(6) 0.09634(13) 0.6541(6) 0.0355(19) Uani 1 1 d . . .
H8BA H 1.0126 0.1093 0.6174 0.043 Uiso 1 1 d R . .
C9B C 0.8874(6) 0.07717(13) 0.5697(6) 0.0294(19) Uani 1 1 d . . .
H9BA H 0.8940 0.0765 0.4767 0.035 Uiso 1 1 d R . .
C10B C 0.8066(5) 0.05866(12) 0.6222(5) 0.0252(17) Uani 1 1 d . . .
H10A H 0.7590 0.0453 0.5641 0.030 Uiso 1 1 d R . .
C11B C 0.7893(6) 0.05864(12) 0.7560(5) 0.0180(16) Uani 1 1 d . . .
C12B C 0.4341(7) 0.04152(13) 0.7860(6) 0.0266(18) Uani 1 1 d . . .
C13B C 0.2981(7) 0.04772(12) 0.7976(6) 0.0273(18) Uani 1 1 d . . .
H13A H 0.2806 0.0604 0.8624 0.033 Uiso 1 1 d R . .
C14B C 0.1890(7) 0.03469(14) 0.7120(7) 0.040(2) Uani 1 1 d . . .
H14A H 0.0913 0.0383 0.7161 0.049 Uiso 1 1 d R . .
C15B C 0.2168(7) 0.01652(14) 0.6204(6) 0.040(2) Uani 1 1 d . . .
H15A H 0.1382 0.0080 0.5639 0.048 Uiso 1 1 d R . .
C16B C 0.3552(7) 0.01058(12) 0.6075(6) 0.0326(19) Uani 1 1 d . . .
H16A H 0.3761 -0.0018 0.5430 0.039 Uiso 1 1 d R . .
C17B C 0.4635(7) 0.02344(13) 0.6934(6) 0.0242(17) Uani 1 1 d . . .
C18B C 0.6834(6) 0.00456(11) 0.9790(5) 0.0410(19) Uani 1 1 d . . .
H18A H 0.7466 -0.0046 1.0484 0.061 Uiso 1 1 d R . .
H18B H 0.6131 0.0138 1.0171 0.061 Uiso 1 1 d R . .
H18C H 0.6371 -0.0078 0.9139 0.061 Uiso 1 1 d R . .

loop_
_atom_site_aniso_label
_atom_site_aniso_U_11
_atom_site_aniso_U_22
_atom_site_aniso_U_33
_atom_site_aniso_U_23
_atom_site_aniso_U_13
_atom_site_aniso_U_12
O1 0.025(3) 0.026(3) 0.039(3) -0.003(2) 0.012(2) -0.002(2)
O2 0.028(3) 0.022(3) 0.028(3) -0.004(2) 0.006(2) -0.003(2)
O3 0.024(3) 0.023(3) 0.030(3) 0.002(2) 0.010(2) -0.008(2)
N1 0.028(4) 0.019(4) 0.032(3) -0.008(3) 0.009(3) -0.001(3)
B1 0.021(5) 0.029(6) 0.020(4) 0.007(4) 0.005(4) 0.010(5)
C1 0.057(5) 0.036(5) 0.023(4) 0.003(4) 0.012(4) 0.003(4)
C2 0.058(6) 0.041(6) 0.029(4) 0.006(4) 0.002(4) 0.015(4)
C3 0.044(5) 0.049(6) 0.045(5) -0.008(4) -0.014(4) -0.005(4)
C4 0.017(5) 0.034(5) 0.066(5) -0.005(4) 0.011(4) -0.006(4)
C5 0.045(5) 0.025(5) 0.039(4) 0.000(4) 0.009(4) 0.007(4)
C6 0.036(5) 0.017(5) 0.027(4) 0.003(4) 0.013(4) -0.003(4)
C7 0.037(5) 0.016(5) 0.033(4) 0.001(4) 0.001(4) -0.002(4)
C8 0.038(5) 0.034(6) 0.046(5) 0.006(4) 0.018(4) -0.009(4)
C9 0.030(5) 0.042(6) 0.032(4) 0.013(4) 0.014(4) 0.003(4)
C10 0.020(4) 0.025(5) 0.026(4) 0.002(3) 0.004(3) 0.003(3)
C11 0.018(4) 0.025(5) 0.024(4) 0.002(3) 0.005(3) 0.011(3)
C12 0.014(5) 0.023(5) 0.035(4) 0.000(4) 0.003(4) -0.001(4)
C13 0.030(5) 0.034(5) 0.030(4) -0.007(4) -0.008(4) -0.013(4)
C14 0.018(5) 0.045(6) 0.061(5) 0.022(5) -0.010(4) -0.012(4)
C15 0.014(5) 0.049(6) 0.057(5) 0.015(4) 0.001(4) 0.004(4)
C16 0.029(5) 0.023(5) 0.050(5) 0.009(4) 0.004(4) 0.006(4)
C17 0.017(5) 0.020(5) 0.037(4) 0.010(4) 0.009(4) 0.004(4)
C18 0.031(5) 0.047(6) 0.030(4) 0.004(4) 0.005(3) 0.002(4)
O1A 0.028(3) 0.034(3) 0.019(2) 0.010(2) 0.002(2) -0.006(2)
O2A 0.020(3) 0.034(3) 0.030(2) 0.008(2) 0.004(2) 0.005(2)
O3A 0.037(3) 0.024(3) 0.024(2) -0.001(2) -0.001(2) 0.002(2)
N1A 0.020(4) 0.034(4) 0.021(3) 0.008(3) 0.003(3) 0.006(3)
B1A 0.016(6) 0.038(7) 0.018(4) 0.012(4) 0.001(4) -0.008(4)
C1A 0.037(5) 0.041(5) 0.023(4) 0.001(4) 0.010(3) 0.007(4)
C2A 0.028(5) 0.081(7) 0.033(4) -0.010(4) -0.007(4) 0.011(4)
C3A 0.029(5) 0.048(6) 0.045(5) -0.020(4) 0.000(4) -0.004(4)
C4A 0.015(5) 0.053(6) 0.040(4) 0.000(4) 0.008(3) 0.009(4)
C5A 0.027(4) 0.031(5) 0.025(4) 0.001(4) -0.003(3) 0.003(4)
C6A 0.023(4) 0.011(5) 0.031(4) -0.001(3) 0.011(3) -0.003(3)
C7A 0.036(5) 0.033(5) 0.027(4) -0.002(4) 0.002(4) 0.000(4)
C8A 0.035(5) 0.042(6) 0.048(5) -0.008(4) 0.016(4) 0.006(4)
C9A 0.035(5) 0.036(6) 0.033(4) -0.012(4) 0.016(4) -0.007(4)
C10A 0.024(4) 0.029(5) 0.021(4) 0.000(3) 0.008(3) -0.014(4)
C11A 0.021(4) 0.027(5) 0.018(3) 0.006(3) 0.006(3) -0.001(4)
C12A 0.018(5) 0.032(5) 0.038(5) -0.014(4) 0.004(4) -0.005(4)
C13A 0.037(5) 0.028(5) 0.022(4) -0.001(3) -0.008(4) 0.002(4)
C14A 0.015(5) 0.043(6) 0.060(6) -0.021(4) -0.015(4) 0.004(4)
C15A 0.028(5) 0.029(6) 0.076(6) -0.024(5) 0.008(5) -0.004(4)
C16A 0.039(6) 0.027(5) 0.045(5) 0.011(4) 0.012(4) 0.005(4)
C17A 0.024(5) 0.029(5) 0.024(4) -0.013(4) 0.007(4) 0.002(4)
C18A 0.056(5) 0.029(5) 0.032(4) -0.006(4) 0.005(4) 0.006(4)
O1B 0.018(3) 0.033(3) 0.034(3) -0.003(2) 0.012(2) 0.000(2)
O2B 0.022(3) 0.035(3) 0.032(3) -0.011(2) 0.005(2) -0.007(2)
O3B 0.025(3) 0.024(3) 0.032(3) 0.011(2) 0.004(2) -0.008(2)
N1B 0.024(4) 0.029(4) 0.029(3) -0.002(3) 0.010(3) 0.003(3)
B1B 0.017(5) 0.026(6) 0.028(5) -0.012(4) 0.009(4) 0.007(4)
C1B 0.022(5) 0.069(6) 0.044(4) -0.018(4) 0.017(4) -0.002(4)
C2B 0.029(5) 0.076(7) 0.034(4) -0.002(4) -0.002(4) 0.012(4)
C3B 0.052(6) 0.121(8) 0.034(5) 0.017(5) 0.018(4) 0.036(5)
C4B 0.060(6) 0.056(6) 0.016(4) 0.002(4) 0.022(4) 0.015(4)
C5B 0.039(5) 0.017(5) 0.049(5) 0.005(4) 0.009(4) 0.003(4)
C6B 0.040(5) 0.026(5) 0.016(4) -0.003(3) 0.015(3) -0.004(4)
C7B 0.044(5) 0.030(5) 0.032(4) -0.004(4) 0.008(4) -0.004(4)
C8B 0.023(5) 0.037(6) 0.046(5) 0.012(4) 0.008(4) -0.005(4)
C9B 0.019(5) 0.050(6) 0.022(4) 0.007(4) 0.011(3) 0.008(4)
C10B 0.007(4) 0.038(5) 0.029(4) -0.007(4) -0.003(3) 0.006(3)
C11B 0.014(4) 0.026(5) 0.015(3) -0.007(3) 0.007(3) 0.009(3)
C12B 0.026(5) 0.027(5) 0.029(4) 0.002(4) 0.013(4) 0.002(4)
C13B 0.023(5) 0.035(5) 0.027(4) 0.015(4) 0.012(4) 0.009(4)
C14B 0.019(5) 0.061(6) 0.039(5) 0.024(4) -0.001(4) 0.007(4)
C15B 0.030(5) 0.054(6) 0.035(5) 0.011(4) 0.005(4) -0.010(4)
C16B 0.029(5) 0.040(5) 0.030(4) 0.003(4) 0.006(4) 0.000(4)
C17B 0.007(5) 0.037(5) 0.029(4) 0.013(4) 0.006(4) -0.005(4)
C18B 0.040(5) 0.027(5) 0.055(5) 0.009(4) 0.006(4) -0.011(4)

loop_
_geom_bond_atom_site_label_1
_geom_bond_atom_site_label_2
_geom_bond_distance
_geom_bond_site_symmetry_2
_geom_bond_publ_flag
O1 C17 1.360(6) . ?
O1 B1 1.507(7) . ?
O2 C12 1.366(6) . ?
O2 B1 1.509(7) . ?
O3 C18 1.434(5) . ?
O3 B1 1.486(7) . ?
N1 C1 1.490(5) . ?
N1 C5 1.497(6) . ?
N1 C4 1.509(6) . ?
N1 H1C 0.9300 . ?
B1 C11 1.609(8) . ?
C1 C2 1.521(6) . ?
C1 H1A 0.9600 . ?
C1 H1B 0.9598 . ?
C2 C3 1.524(7) . ?
C2 H2A 0.9603 . ?
C2 H2B 0.9601 . ?
C3 C4 1.529(6) . ?
C3 H3A 0.9596 . ?
C3 H3B 0.9601 . ?
C4 H4A 0.9602 . ?
C4 H4B 0.9599 . ?
C5 C6 1.525(6) . ?
C5 H5A 0.9599 . ?
C5 H5B 0.9600 . ?
C6 C7 1.388(7) . ?
C6 C11 1.413(7) . ?
C7 C8 1.391(7) . ?
C7 H7A 0.9603 . ?
C8 C9 1.380(7) . ?
C8 H8A 0.9602 . ?
C9 C10 1.379(6) . ?
C9 H9A 0.9601 . ?
C10 C11 1.404(6) . ?
C10 H10C 0.9600 . ?
C12 C13 1.383(7) . ?
C12 C17 1.390(7) . ?
C13 C14 1.405(7) . ?
C13 H13C 0.9601 . ?
C14 C15 1.369(8) . ?
C14 H14C 0.9602 . ?
C15 C16 1.404(7) . ?
C15 H15C 0.9600 . ?
C16 C17 1.366(7) . ?
C16 H16C 0.9601 . ?
C18 H18G 0.9601 . ?
C18 H18H 0.9599 . ?
C18 H18I 0.9602 . ?
O1A C12A 1.358(6) . ?
O1A B1A 1.499(7) . ?
O2A C17A 1.365(6) . ?
O2A B1A 1.533(7) . ?
O3A C18A 1.430(5) . ?
O3A B1A 1.462(7) . ?
N1A C4A 1.495(5) . ?
N1A C5A 1.507(6) . ?
N1A C1A 1.524(5) . ?
N1A H1AC 0.9300 . ?
B1A C11A 1.616(8) . ?
C1A C2A 1.498(6) . ?
C1A H1AA 0.9597 . ?
C1A H1AB 0.9603 . ?
C2A C3A 1.521(6) . ?
C2A H2AA 0.9601 . ?
C2A H2AB 0.9599 . ?
C3A C4A 1.514(6) . ?
C3A H3AA 0.9601 . ?
C3A H3AB 0.9599 . ?
C4A H4AA 0.9599 . ?
C4A H4AB 0.9602 . ?
C5A C6A 1.499(7) . ?
C5A H5AA 0.9600 . ?
C5A H5AB 0.9600 . ?
C6A C7A 1.394(7) . ?
C6A C11A 1.403(7) . ?
C7A C8A 1.371(7) . ?
C7A H7AA 0.9601 . ?
C8A C9A 1.390(7) . ?
C8A H8AA 0.9600 . ?
C9A C10A 1.384(7) . ?
C9A H9AA 0.9600 . ?
C10A C11A 1.393(6) . ?
C10A H10B 0.9601 . ?
C12A C17A 1.379(7) . ?
C12A C13A 1.389(7) . ?
C13A C14A 1.388(7) . ?
C13A H13B 0.9598 . ?
C14A C15A 1.369(7) . ?
C14A H14B 0.9601 . ?
C15A C16A 1.399(7) . ?
C15A H15B 0.9600 . ?
C16A C17A 1.370(7) . ?
C16A H16B 0.9599 . ?
C18A H18D 0.9600 . ?
C18A H18E 0.9603 . ?
C18A H18F 0.9599 . ?
O1B C12B 1.372(6) . ?
O1B B1B 1.519(7) . ?
O2B C17B 1.368(6) . ?
O2B B1B 1.500(7) . ?
O3B C18B 1.432(5) . ?
O3B B1B 1.477(7) . ?
N1B C1B 1.479(6) . ?
N1B C5B 1.507(6) . ?
N1B C4B 1.508(5) . ?
N1B H1BC 0.9300 . ?
B1B C11B 1.605(8) . ?
C1B C2B 1.517(6) . ?
C1B H1BA 0.9599 . ?
C1B H1BB 0.9600 . ?
C2B C3B 1.513(6) . ?
C2B H2BA 0.9599 . ?
C2B H2BB 0.9600 . ?
C3B C4B 1.460(6) . ?
C3B H3BA 0.9598 . ?
C3B H3BB 0.9603 . ?
C4B H4BA 0.9600 . ?
C4B H4BB 0.9598 . ?
C5B C6B 1.511(6) . ?
C5B H5BA 0.9605 . ?
C5B H5BB 0.9600 . ?
C6B C7B 1.377(7) . ?
C6B C11B 1.405(7) . ?
C7B C8B 1.377(7) . ?
C7B H7BA 0.9600 . ?
C8B C9B 1.391(7) . ?
C8B H8BA 0.9597 . ?
C9B C10B 1.389(7) . ?
C9B H9BA 0.9600 . ?
C10B C11B 1.402(6) . ?
C10B H10A 0.9602 . ?
C12B C13B 1.364(7) . ?
C12B C17B 1.386(7) . ?
C13B C14B 1.396(7) . ?
C13B H13A 0.9597 . ?
C14B C15B 1.376(7) . ?
C14B H14A 0.9600 . ?
C15B C16B 1.387(7) . ?
C15B H15A 0.9599 . ?
C16B C17B 1.388(7) . ?
C16B H16A 0.9599 . ?
C18B H18A 0.9599 . ?
C18B H18B 0.9602 . ?
C18B H18C 0.9598 . ?

loop_
_cod_related_entry_id
_cod_related_entry_database
_cod_related_entry_code
1 ChemSpider 30659985
